data_4306285
loop_
_publ_author_name
'Karen J. Blackmore'
'Michael B. Sly'
'Mason R. Haneline'
'Joseph W. Ziller'
'Alan F. Heyduk'

_publ_section_title
;
Group IV Imino-Semiquinone Complexes Obtained by Oxidative Addition of
Halogens
;
_journal_name_full 'Inorganic Chemistry'
_journal_page_first 10522
_journal_page_last 10532
_journal_paper_doi 10.1021/ic801127r
_journal_volume 47
_journal_year 2008
_chemical_formula_sum 'C48 H82 N2 O5 Ti'
_chemical_formula_weight 815.06
_chemical_name_systematic
; 
 ? 
;
_space_group_IT_number 14
_symmetry_cell_setting monoclinic
_symmetry_space_group_name_Hall '-P 2ybc'
_symmetry_space_group_name_H-M 'P 1 21/c 1'
_atom_sites_solution_hydrogens geom
_atom_sites_solution_primary direct
_atom_sites_solution_secondary difmap
_audit_creation_method SHELXTL
_cell_angle_alpha 90.00
_cell_angle_beta 102.249(2)
_cell_angle_gamma 90.00
_cell_formula_units_Z 4
_cell_length_a 13.0935(15)
_cell_length_b 19.650(2)
_cell_length_c 19.141(2)
_cell_measurement_temperature 163(2)
_cell_volume 4812.6(9)
_computing_cell_refinement 'Bruker SMART/SAINT'
_computing_data_collection 'Bruker SMART'
_computing_data_reduction 'Bruker SAINT'
_computing_molecular_graphics 'Bruker SHELXTL'
_computing_publication_material 'Bruker SHELXTL'
_computing_structure_refinement 'Bruker SHELXTL'
_computing_structure_solution 'Bruker SHELXTL'
_diffrn_ambient_temperature 163(2)
_diffrn_measured_fraction_theta_full 1.000
_diffrn_measured_fraction_theta_max 1.000
_diffrn_measurement_device_type 'CCD area detector'
_diffrn_measurement_method 'phi and omega scans'
_diffrn_radiation_monochromator graphite
_diffrn_radiation_source 'normal-focus sealed tube'
_diffrn_radiation_type MoK\a
_diffrn_radiation_wavelength 0.71073
_diffrn_reflns_av_R_equivalents 0.0469
_diffrn_reflns_av_sigmaI/netI 0.0398
_diffrn_reflns_limit_h_max 16
_diffrn_reflns_limit_h_min -16
_diffrn_reflns_limit_k_max 24
_diffrn_reflns_limit_k_min -24
_diffrn_reflns_limit_l_max 23
_diffrn_reflns_limit_l_min -23
_diffrn_reflns_number 46305
_diffrn_reflns_theta_full 26.37
_diffrn_reflns_theta_max 26.37
_diffrn_reflns_theta_min 1.50
_diffrn_standards_decay_% '< 1.0'
_diffrn_standards_interval_count 'initial 50 frames recollected'
_diffrn_standards_number '50 frames'
_exptl_absorpt_coefficient_mu 0.221
_exptl_absorpt_correction_T_max 0.9654
_exptl_absorpt_correction_T_min 0.9386
_exptl_absorpt_correction_type multi-scan
_exptl_absorpt_process_details 'Bruker SADABS'
_exptl_crystal_colour 'Dark purple'
_exptl_crystal_density_diffrn 1.125
_exptl_crystal_density_meas 0
_exptl_crystal_density_method 'not measured'
_exptl_crystal_description Block
_exptl_crystal_F_000 1784
_exptl_crystal_size_max 0.29
_exptl_crystal_size_mid 0.29
_exptl_crystal_size_min 0.16
_refine_diff_density_max 1.820
_refine_diff_density_min -0.817
_refine_diff_density_rms 0.073
_refine_ls_extinction_method none
_refine_ls_goodness_of_fit_ref 1.063
_refine_ls_hydrogen_treatment constr
_refine_ls_matrix_type full
_refine_ls_number_parameters 523
_refine_ls_number_reflns 9845
_refine_ls_number_restraints 0
_refine_ls_restrained_S_all 1.063
_refine_ls_R_factor_all 0.0942
_refine_ls_R_factor_gt 0.0589
_refine_ls_shift/su_max 0.002
_refine_ls_shift/su_mean 0.000
_refine_ls_structure_factor_coef Fsqd
_refine_ls_weighting_details 'calc w=1/[\s^2^(Fo^2^)+(0.0657P)^2^+9.3893P] where P=(Fo^2^+2Fc^2^)/3'
_refine_ls_weighting_scheme calc
_refine_ls_wR_factor_gt 0.1456
_refine_ls_wR_factor_ref 0.1755
_reflns_number_gt 7017
_reflns_number_total 9845
_reflns_threshold_expression >2sigma(I)
_cod_data_source_file ic801127r_si_002_3.cif
_cod_data_source_block afh42
_cod_depositor_comments
;
The following automatic conversions were performed:
'_symmetry_cell_setting' value 'Monoclinic' changed to 'monoclinic'
according to '/home/saulius/struct/CIF-dictionaries/cif_core.dic'
dictionary named 'cif_core.dic' version 2.4.1 from 2010-06-29.

Automatic conversion script
Id: cif_fix_enum 1527 2010-12-29 10:47:43Z saulius 
;
_cod_original_cell_volume 4812.5(10)
_cod_database_code 4306285

loop_
_symmetry_equiv_pos_as_xyz
'x, y, z'
'-x, y+1/2, -z+1/2'
'-x, -y, -z'
'x, -y-1/2, z-1/2'

loop_
_atom_site_label
_atom_site_type_symbol
_atom_site_fract_x
_atom_site_fract_y
_atom_site_fract_z
_atom_site_U_iso_or_equiv
_atom_site_adp_type
_atom_site_occupancy
_atom_site_symmetry_multiplicity
_atom_site_calc_flag
_atom_site_refinement_flags
_atom_site_disorder_assembly
_atom_site_disorder_group
Ti1 Ti 0.66276(4) 0.29526(3) 0.84416(3) 0.01848(14) Uani 1 1 d . . .
O1 O 0.73417(14) 0.22385(10) 0.90446(10) 0.0201(4) Uani 1 1 d . . .
O2 O 0.59077(14) 0.34503(10) 0.76134(10) 0.0200(4) Uani 1 1 d . . .
O3 O 0.75983(15) 0.26941(11) 0.76780(10) 0.0248(4) Uani 1 1 d . . .
O4 O 0.57129(15) 0.20657(10) 0.79659(11) 0.0261(5) Uani 1 1 d . . .
N1 N 0.78074(18) 0.34859(12) 0.90305(12) 0.0208(5) Uani 1 1 d . . .
N2 N 0.54226(18) 0.33234(12) 0.88169(12) 0.0221(5) Uani 1 1 d . . .
C1 C 0.8251(2) 0.23876(14) 0.95015(14) 0.0190(6) Uani 1 1 d . . .
C2 C 0.8867(2) 0.19060(14) 0.99436(14) 0.0195(6) Uani 1 1 d . . .
C3 C 0.9814(2) 0.21367(14) 1.03681(15) 0.0211(6) Uani 1 1 d . . .
H3A H 1.0239 0.1822 1.0677 0.025 Uiso 1 1 calc R . .
C4 C 1.0155(2) 0.28044(14) 1.03548(15) 0.0212(6) Uani 1 1 d . . .
C5 C 0.9517(2) 0.32708(15) 0.99138(15) 0.0229(6) Uani 1 1 d . . .
H5A H 0.9745 0.3729 0.9902 0.028 Uiso 1 1 calc R . .
C6 C 0.8552(2) 0.30828(14) 0.94889(14) 0.0205(6) Uani 1 1 d . . .
C7 C 0.8539(2) 0.11583(14) 0.99561(15) 0.0224(6) Uani 1 1 d . . .
C8 C 0.9294(3) 0.07418(16) 1.05214(18) 0.0334(7) Uani 1 1 d . . .
H8A H 0.9314 0.0935 1.0996 0.050 Uiso 1 1 calc R . .
H8B H 0.9995 0.0756 1.0418 0.050 Uiso 1 1 calc R . .
H8C H 0.9053 0.0269 1.0510 0.050 Uiso 1 1 calc R . .
C9 C 0.8530(2) 0.08341(15) 0.92250(16) 0.0274(6) Uani 1 1 d . . .
H9A H 0.8043 0.1083 0.8853 0.041 Uiso 1 1 calc R . .
H9B H 0.8308 0.0358 0.9229 0.041 Uiso 1 1 calc R . .
H9C H 0.9234 0.0855 0.9126 0.041 Uiso 1 1 calc R . .
C10 C 0.7447(2) 0.11048(15) 1.01288(16) 0.0268(6) Uani 1 1 d . . .
H10A H 0.6933 0.1325 0.9749 0.040 Uiso 1 1 calc R . .
H10B H 0.7449 0.1331 1.0585 0.040 Uiso 1 1 calc R . .
H10C H 0.7262 0.0624 1.0162 0.040 Uiso 1 1 calc R . .
C11 C 1.1210(2) 0.30469(16) 1.08061(16) 0.0265(6) Uani 1 1 d . . .
C12 C 1.1025(3) 0.36355(17) 1.12884(18) 0.0344(7) Uani 1 1 d . . .
H12A H 1.0597 0.3477 1.1618 0.052 Uiso 1 1 calc R . .
H12B H 1.0661 0.4006 1.0994 0.052 Uiso 1 1 calc R . .
H12C H 1.1697 0.3801 1.1562 0.052 Uiso 1 1 calc R . .
C13 C 1.1795(3) 0.24807(18) 1.1276(2) 0.0424(9) Uani 1 1 d . . .
H13A H 1.1364 0.2313 1.1601 0.064 Uiso 1 1 calc R . .
H13B H 1.2455 0.2660 1.1556 0.064 Uiso 1 1 calc R . .
H13C H 1.1940 0.2106 1.0973 0.064 Uiso 1 1 calc R . .
C14 C 1.1904(2) 0.33018(19) 1.03063(19) 0.0374(8) Uani 1 1 d . . .
H14A H 1.2572 0.3462 1.0592 0.056 Uiso 1 1 calc R . .
H14B H 1.1552 0.3677 1.0013 0.056 Uiso 1 1 calc R . .
H14C H 1.2031 0.2929 0.9995 0.056 Uiso 1 1 calc R . .
C15 C 0.4979(2) 0.37421(14) 0.76376(14) 0.0193(6) Uani 1 1 d . . .
C16 C 0.4351(2) 0.40861(14) 0.70586(15) 0.0210(6) Uani 1 1 d . . .
C17 C 0.3390(2) 0.43403(15) 0.71566(15) 0.0218(6) Uani 1 1 d . . .
H17A H 0.2953 0.4576 0.6774 0.026 Uiso 1 1 calc R . .
C18 C 0.3054(2) 0.42592(15) 0.77963(15) 0.0223(6) Uani 1 1 d . . .
C19 C 0.3698(2) 0.39237(15) 0.83592(15) 0.0234(6) Uani 1 1 d . . .
H19A H 0.3473 0.3868 0.8796 0.028 Uiso 1 1 calc R . .
C20 C 0.4673(2) 0.36644(14) 0.83004(15) 0.0210(6) Uani 1 1 d . . .
C21 C 0.4697(2) 0.41680(15) 0.63427(15) 0.0230(6) Uani 1 1 d . . .
C22 C 0.3924(3) 0.46031(17) 0.58070(16) 0.0325(7) Uani 1 1 d . . .
H22A H 0.3234 0.4387 0.5711 0.049 Uiso 1 1 calc R . .
H22B H 0.4171 0.4643 0.5360 0.049 Uiso 1 1 calc R . .
H22C H 0.3874 0.5057 0.6008 0.049 Uiso 1 1 calc R . .
C23 C 0.5768(2) 0.45223(16) 0.64594(17) 0.0292(7) Uani 1 1 d . . .
H23A H 0.6294 0.4240 0.6769 0.044 Uiso 1 1 calc R . .
H23B H 0.5727 0.4966 0.6686 0.044 Uiso 1 1 calc R . .
H23C H 0.5964 0.4587 0.5998 0.044 Uiso 1 1 calc R . .
C24 C 0.4751(2) 0.34675(16) 0.60030(16) 0.0289(7) Uani 1 1 d . . .
H24A H 0.5233 0.3175 0.6334 0.043 Uiso 1 1 calc R . .
H24B H 0.5000 0.3517 0.5558 0.043 Uiso 1 1 calc R . .
H24C H 0.4053 0.3261 0.5899 0.043 Uiso 1 1 calc R . .
C25 C 0.1986(2) 0.45396(17) 0.78742(16) 0.0288(7) Uani 1 1 d . . .
C26 C 0.1800(4) 0.4485(4) 0.8606(3) 0.115(3) Uani 1 1 d . . .
H26A H 0.1825 0.4005 0.8750 0.172 Uiso 1 1 calc R . .
H26B H 0.1111 0.4673 0.8619 0.172 Uiso 1 1 calc R . .
H26C H 0.2340 0.4739 0.8937 0.172 Uiso 1 1 calc R . .
C27 C 0.1142(3) 0.4287(4) 0.7306(3) 0.106(3) Uani 1 1 d . . .
H27A H 0.1022 0.3804 0.7386 0.160 Uiso 1 1 calc R . .
H27B H 0.1338 0.4344 0.6843 0.160 Uiso 1 1 calc R . .
H27C H 0.0502 0.4545 0.7308 0.160 Uiso 1 1 calc R . .
C28 C 0.1991(4) 0.5334(3) 0.7776(3) 0.0751(15) Uani 1 1 d . . .
H28A H 0.1324 0.5523 0.7841 0.113 Uiso 1 1 calc R . .
H28B H 0.2087 0.5443 0.7294 0.113 Uiso 1 1 calc R . .
H28C H 0.2564 0.5533 0.8131 0.113 Uiso 1 1 calc R . .
C29 C 0.8000(2) 0.42343(15) 0.90036(16) 0.0254(6) Uani 1 1 d . . .
C30 C 0.8147(3) 0.45654(17) 0.97496(18) 0.0358(8) Uani 1 1 d . . .
H30A H 0.7523 0.4486 0.9944 0.054 Uiso 1 1 calc R . .
H30B H 0.8255 0.5056 0.9709 0.054 Uiso 1 1 calc R . .
H30C H 0.8757 0.4365 1.0069 0.054 Uiso 1 1 calc R . .
C31 C 0.8928(3) 0.43645(17) 0.8644(2) 0.0365(8) Uani 1 1 d . . .
H31A H 0.8755 0.4199 0.8150 0.055 Uiso 1 1 calc R . .
H31B H 0.9546 0.4124 0.8908 0.055 Uiso 1 1 calc R . .
H31C H 0.9074 0.4854 0.8645 0.055 Uiso 1 1 calc R . .
C32 C 0.7052(3) 0.45861(16) 0.85342(19) 0.0344(7) Uani 1 1 d . . .
H32A H 0.6951 0.4414 0.8044 0.052 Uiso 1 1 calc R . .
H32B H 0.7172 0.5078 0.8536 0.052 Uiso 1 1 calc R . .
H32C H 0.6427 0.4491 0.8723 0.052 Uiso 1 1 calc R . .
C33 C 0.5219(2) 0.32702(17) 0.95586(15) 0.0297(7) Uani 1 1 d . . .
C34 C 0.5082(3) 0.3977(2) 0.98756(17) 0.0402(8) Uani 1 1 d . . .
H34A H 0.4512 0.4220 0.9559 0.060 Uiso 1 1 calc R . .
H34B H 0.5731 0.4237 0.9921 0.060 Uiso 1 1 calc R . .
H34C H 0.4915 0.3923 1.0348 0.060 Uiso 1 1 calc R . .
C35 C 0.4296(3) 0.2791(2) 0.9561(2) 0.0410(9) Uani 1 1 d . . .
H35A H 0.4466 0.2335 0.9413 0.061 Uiso 1 1 calc R . .
H35B H 0.3675 0.2962 0.9228 0.061 Uiso 1 1 calc R . .
H35C H 0.4157 0.2770 1.0044 0.061 Uiso 1 1 calc R . .
C36 C 0.6170(3) 0.2950(2) 1.00574(16) 0.0390(9) Uani 1 1 d . . .
H36A H 0.6276 0.2488 0.9894 0.059 Uiso 1 1 calc R . .
H36B H 0.6050 0.2933 1.0545 0.059 Uiso 1 1 calc R . .
H36C H 0.6793 0.3225 1.0051 0.059 Uiso 1 1 calc R . .
C37 C 0.8707(2) 0.25260(17) 0.78886(16) 0.0286(7) Uani 1 1 d . . .
H37A H 0.8805 0.2063 0.8095 0.034 Uiso 1 1 calc R . .
H37B H 0.9078 0.2856 0.8245 0.034 Uiso 1 1 calc R . .
C38 C 0.9104(2) 0.25664(19) 0.72035(17) 0.0347(8) Uani 1 1 d . . .
H38A H 0.9723 0.2272 0.7224 0.042 Uiso 1 1 calc R . .
H38B H 0.9283 0.3040 0.7099 0.042 Uiso 1 1 calc R . .
C39 C 0.8167(2) 0.23079(18) 0.66533(17) 0.0313(7) Uani 1 1 d . . .
H39A H 0.8199 0.2458 0.6165 0.038 Uiso 1 1 calc R . .
H39B H 0.8120 0.1805 0.6662 0.038 Uiso 1 1 calc R . .
C40 C 0.7262(2) 0.26376(17) 0.69040(15) 0.0278(7) Uani 1 1 d . . .
H40A H 0.7110 0.3093 0.6685 0.033 Uiso 1 1 calc R . .
H40B H 0.6626 0.2353 0.6775 0.033 Uiso 1 1 calc R . .
C41 C 0.6124(2) 0.13902(16) 0.78899(17) 0.0301(7) Uani 1 1 d . . .
H41A H 0.6175 0.1125 0.8336 0.036 Uiso 1 1 calc R . .
H41B H 0.6825 0.1417 0.7775 0.036 Uiso 1 1 calc R . .
C42 C 0.5346(3) 0.10657(18) 0.7280(2) 0.0395(8) Uani 1 1 d . . .
H42A H 0.5342 0.0564 0.7327 0.047 Uiso 1 1 calc R . .
H42B H 0.5498 0.1188 0.6811 0.047 Uiso 1 1 calc R . .
C43 C 0.4318(3) 0.13743(19) 0.7374(2) 0.0468(10) Uani 1 1 d . . .
H43A H 0.3789 0.1365 0.6920 0.056 Uiso 1 1 calc R . .
H43B H 0.4040 0.1129 0.7746 0.056 Uiso 1 1 calc R . .
C44 C 0.4611(2) 0.20926(17) 0.76021(19) 0.0346(8) Uani 1 1 d . . .
H44A H 0.4514 0.2398 0.7182 0.041 Uiso 1 1 calc R . .
H44B H 0.4176 0.2261 0.7930 0.041 Uiso 1 1 calc R . .
O5 O 1.0766(3) 0.1441(2) 0.8211(2) 0.0923(13) Uani 1 1 d . . .
C45 C 1.1184(4) 0.1869(3) 0.8796(3) 0.0669(13) Uani 1 1 d . . .
H45A H 1.0619 0.2053 0.9012 0.080 Uiso 1 1 calc R . .
H45B H 1.1571 0.2253 0.8640 0.080 Uiso 1 1 calc R . .
C46 C 1.1907(4) 0.1428(3) 0.9321(3) 0.0650(12) Uani 1 1 d . . .
H46A H 1.2483 0.1700 0.9609 0.078 Uiso 1 1 calc R . .
H46B H 1.1527 0.1194 0.9647 0.078 Uiso 1 1 calc R . .
C47 C 1.2310(4) 0.0935(3) 0.8860(3) 0.0785(16) Uani 1 1 d . . .
H47A H 1.2512 0.0501 0.9114 0.094 Uiso 1 1 calc R . .
H47B H 1.2917 0.1121 0.8692 0.094 Uiso 1 1 calc R . .
C48 C 1.1378(6) 0.0841(3) 0.8248(3) 0.107(2) Uani 1 1 d . . .
H48A H 1.1612 0.0772 0.7794 0.129 Uiso 1 1 calc R . .
H48B H 1.0965 0.0440 0.8334 0.129 Uiso 1 1 calc R . .

loop_
_atom_site_aniso_label
_atom_site_aniso_U_11
_atom_site_aniso_U_22
_atom_site_aniso_U_33
_atom_site_aniso_U_23
_atom_site_aniso_U_13
_atom_site_aniso_U_12
Ti1 0.0154(2) 0.0228(3) 0.0170(2) 0.0021(2) 0.00290(18) 0.0019(2)
O1 0.0153(9) 0.0244(10) 0.0193(10) 0.0011(8) 0.0005(7) 0.0000(8)
O2 0.0174(9) 0.0241(10) 0.0196(10) 0.0027(8) 0.0061(7) 0.0038(8)
O3 0.0175(10) 0.0370(12) 0.0197(10) -0.0004(9) 0.0037(8) 0.0053(9)
O4 0.0197(10) 0.0269(11) 0.0282(11) -0.0004(9) -0.0027(8) 0.0003(8)
N1 0.0196(11) 0.0217(12) 0.0208(12) 0.0002(9) 0.0032(9) 0.0011(9)
N2 0.0190(11) 0.0301(13) 0.0177(12) 0.0032(10) 0.0048(9) 0.0043(10)
C1 0.0155(12) 0.0255(14) 0.0162(13) -0.0007(11) 0.0039(10) 0.0015(11)
C2 0.0182(13) 0.0228(14) 0.0189(13) -0.0006(11) 0.0067(11) 0.0009(11)
C3 0.0187(13) 0.0249(15) 0.0190(14) 0.0014(11) 0.0026(11) 0.0017(11)
C4 0.0177(13) 0.0257(15) 0.0196(14) -0.0019(11) 0.0028(11) -0.0012(11)
C5 0.0232(14) 0.0226(14) 0.0228(14) -0.0022(11) 0.0044(11) -0.0036(11)
C6 0.0200(13) 0.0242(14) 0.0180(13) -0.0005(11) 0.0055(11) 0.0011(11)
C7 0.0224(14) 0.0225(14) 0.0210(14) 0.0007(11) 0.0019(11) 0.0003(11)
C8 0.0347(18) 0.0253(16) 0.0346(18) 0.0046(13) -0.0056(14) -0.0018(13)
C9 0.0269(15) 0.0240(15) 0.0303(16) -0.0029(12) 0.0038(12) 0.0019(12)
C10 0.0281(15) 0.0261(15) 0.0273(16) -0.0013(12) 0.0082(12) -0.0066(12)
C11 0.0195(14) 0.0294(16) 0.0282(16) 0.0005(12) -0.0001(12) -0.0054(12)
C12 0.0316(17) 0.0374(18) 0.0314(17) -0.0069(14) 0.0003(14) -0.0095(14)
C13 0.0276(17) 0.0387(19) 0.051(2) 0.0036(16) -0.0141(15) -0.0060(15)
C14 0.0217(15) 0.049(2) 0.042(2) -0.0029(16) 0.0069(14) -0.0071(15)
C15 0.0177(13) 0.0208(13) 0.0197(14) 0.0002(11) 0.0047(11) 0.0018(11)
C16 0.0229(14) 0.0209(14) 0.0195(14) -0.0005(11) 0.0049(11) 0.0000(11)
C17 0.0207(14) 0.0254(14) 0.0181(14) 0.0026(11) 0.0010(11) 0.0042(11)
C18 0.0198(14) 0.0241(14) 0.0236(15) 0.0009(11) 0.0061(11) 0.0014(11)
C19 0.0205(14) 0.0296(15) 0.0218(14) 0.0033(12) 0.0085(11) 0.0017(12)
C20 0.0199(13) 0.0227(14) 0.0204(14) 0.0032(11) 0.0041(11) 0.0011(11)
C21 0.0249(15) 0.0265(15) 0.0182(14) 0.0020(11) 0.0059(11) 0.0059(12)
C22 0.0384(18) 0.0401(18) 0.0205(15) 0.0068(13) 0.0097(13) 0.0153(15)
C23 0.0341(17) 0.0299(16) 0.0272(16) 0.0040(13) 0.0144(13) -0.0002(13)
C24 0.0324(16) 0.0325(17) 0.0218(15) -0.0026(12) 0.0054(12) 0.0061(13)
C25 0.0216(15) 0.0401(18) 0.0251(15) 0.0024(13) 0.0063(12) 0.0073(13)
C26 0.058(3) 0.239(9) 0.051(3) 0.012(4) 0.020(2) 0.089(4)
C27 0.027(2) 0.195(7) 0.093(4) -0.067(5) 0.004(2) 0.019(3)
C28 0.060(3) 0.063(3) 0.112(4) 0.011(3) 0.040(3) 0.017(2)
C29 0.0261(15) 0.0200(14) 0.0287(16) -0.0004(12) 0.0027(12) -0.0007(12)
C30 0.0395(19) 0.0263(16) 0.0380(19) -0.0078(14) 0.0003(15) 0.0032(14)
C31 0.0359(18) 0.0298(17) 0.045(2) 0.0096(15) 0.0107(15) -0.0033(14)
C32 0.0349(18) 0.0220(15) 0.0417(19) 0.0043(14) -0.0020(14) 0.0018(13)
C33 0.0279(16) 0.0453(19) 0.0181(14) 0.0103(13) 0.0103(12) 0.0125(14)
C34 0.0405(19) 0.058(2) 0.0218(16) -0.0009(15) 0.0073(14) 0.0151(17)
C35 0.0333(18) 0.053(2) 0.042(2) 0.0227(17) 0.0181(15) 0.0084(16)
C36 0.0340(18) 0.065(2) 0.0200(15) 0.0156(16) 0.0103(13) 0.0213(17)
C37 0.0186(14) 0.0390(18) 0.0280(16) 0.0005(13) 0.0044(12) 0.0062(13)
C38 0.0264(16) 0.051(2) 0.0295(17) -0.0006(15) 0.0132(13) 0.0025(15)
C39 0.0300(16) 0.0417(18) 0.0238(16) -0.0010(13) 0.0097(13) 0.0038(14)
C40 0.0258(15) 0.0394(18) 0.0186(14) 0.0018(13) 0.0055(12) 0.0024(13)
C41 0.0273(16) 0.0268(16) 0.0331(17) 0.0003(13) -0.0005(13) 0.0020(13)
C42 0.0380(19) 0.0311(18) 0.043(2) -0.0046(15) -0.0073(15) -0.0036(15)
C43 0.0324(19) 0.0351(19) 0.064(3) 0.0006(18) -0.0097(17) -0.0034(15)
C44 0.0212(15) 0.0318(17) 0.045(2) 0.0044(15) -0.0056(14) -0.0003(13)
O5 0.109(3) 0.093(3) 0.066(2) -0.007(2) -0.002(2) 0.037(2)
C45 0.067(3) 0.071(3) 0.057(3) -0.003(2) -0.001(2) 0.016(2)
C46 0.052(3) 0.073(3) 0.067(3) 0.005(2) 0.007(2) 0.013(2)
C47 0.078(4) 0.079(4) 0.087(4) 0.026(3) 0.037(3) 0.031(3)
C48 0.192(8) 0.076(4) 0.051(3) 0.008(3) 0.018(4) 0.036(4)

loop_
_atom_type_symbol
_atom_type_description
_atom_type_scat_dispersion_real
_atom_type_scat_dispersion_imag
_atom_type_scat_source
C C 0.0033 0.0016 'International Tables Vol C Tables 4.2.6.8 and 6.1.1.4'
H H 0.0000 0.0000 'International Tables Vol C Tables 4.2.6.8 and 6.1.1.4'
N N 0.0061 0.0033 'International Tables Vol C Tables 4.2.6.8 and 6.1.1.4'
O O 0.0106 0.0060 'International Tables Vol C Tables 4.2.6.8 and 6.1.1.4'
Ti Ti 0.2776 0.4457 'International Tables Vol C Tables 4.2.6.8 and 6.1.1.4'

loop_
_geom_angle_atom_site_label_1
_geom_angle_atom_site_label_2
_geom_angle_atom_site_label_3
_geom_angle
_geom_angle_site_symmetry_1
_geom_angle_site_symmetry_3
_geom_angle_publ_flag
O1 Ti1 O2 161.98(8) . . ?
O1 Ti1 N1 79.97(9) . . ?
O2 Ti1 N1 112.39(9) . . ?
O1 Ti1 N2 111.63(9) . . ?
O2 Ti1 N2 79.96(9) . . ?
N1 Ti1 N2 100.36(10) . . ?
O1 Ti1 O3 87.39(8) . . ?
O2 Ti1 O3 79.68(8) . . ?
N1 Ti1 O3 90.54(9) . . ?
N2 Ti1 O3 159.35(9) . . ?
O1 Ti1 O4 79.83(8) . . ?
O2 Ti1 O4 86.18(8) . . ?
N1 Ti1 O4 159.10(9) . . ?
N2 Ti1 O4 92.03(9) . . ?
O3 Ti1 O4 83.23(8) . . ?
C1 O1 Ti1 118.57(17) . . ?
C15 O2 Ti1 118.18(16) . . ?
C40 O3 C37 109.4(2) . . ?
C40 O3 Ti1 127.09(16) . . ?
C37 O3 Ti1 123.51(17) . . ?
C41 O4 C44 109.5(2) . . ?
C41 O4 Ti1 125.83(17) . . ?
C44 O4 Ti1 124.30(18) . . ?
C6 N1 C29 118.4(2) . . ?
C6 N1 Ti1 113.91(18) . . ?
C29 N1 Ti1 127.63(18) . . ?
C20 N2 C33 117.4(2) . . ?
C20 N2 Ti1 113.96(17) . . ?
C33 N2 Ti1 128.63(18) . . ?
O1 C1 C2 123.9(2) . . ?
O1 C1 C6 114.0(2) . . ?
C2 C1 C6 122.1(2) . . ?
C1 C2 C3 117.0(3) . . ?
C1 C2 C7 121.9(2) . . ?
C3 C2 C7 121.0(2) . . ?
C4 C3 C2 122.8(3) . . ?
C3 C4 C5 118.6(3) . . ?
C3 C4 C11 122.4(3) . . ?
C5 C4 C11 119.1(3) . . ?
C4 C5 C6 121.9(3) . . ?
C5 C6 N1 129.3(3) . . ?
C5 C6 C1 117.5(3) . . ?
N1 C6 C1 113.1(2) . . ?
C2 C7 C9 109.4(2) . . ?
C2 C7 C8 112.4(2) . . ?
C9 C7 C8 107.5(2) . . ?
C2 C7 C10 110.2(2) . . ?
C9 C7 C10 109.9(2) . . ?
C8 C7 C10 107.5(2) . . ?
C13 C11 C12 108.6(3) . . ?
C13 C11 C14 108.4(3) . . ?
C12 C11 C14 108.6(3) . . ?
C13 C11 C4 112.5(2) . . ?
C12 C11 C4 109.5(2) . . ?
C14 C11 C4 109.3(2) . . ?
O2 C15 C16 123.8(2) . . ?
O2 C15 C20 114.3(2) . . ?
C16 C15 C20 121.9(2) . . ?
C17 C16 C15 117.2(2) . . ?
C17 C16 C21 121.5(2) . . ?
C15 C16 C21 121.3(2) . . ?
C18 C17 C16 122.4(3) . . ?
C19 C18 C17 118.9(3) . . ?
C19 C18 C25 120.7(3) . . ?
C17 C18 C25 120.4(3) . . ?
C18 C19 C20 121.7(3) . . ?
C19 C20 N2 128.9(3) . . ?
C19 C20 C15 117.9(2) . . ?
N2 C20 C15 113.2(2) . . ?
C24 C21 C22 107.4(2) . . ?
C24 C21 C23 110.2(2) . . ?
C22 C21 C23 107.2(3) . . ?
C24 C21 C16 109.4(2) . . ?
C22 C21 C16 112.0(2) . . ?
C23 C21 C16 110.4(2) . . ?
C27 C25 C26 115.5(4) . . ?
C27 C25 C18 111.4(3) . . ?
C26 C25 C18 113.7(3) . . ?
C27 C25 C28 105.6(4) . . ?
C26 C25 C28 101.0(4) . . ?
C18 C25 C28 108.5(3) . . ?
N1 C29 C32 110.0(2) . . ?
N1 C29 C31 109.5(2) . . ?
C32 C29 C31 106.3(3) . . ?
N1 C29 C30 111.8(2) . . ?
C32 C29 C30 106.2(3) . . ?
C31 C29 C30 112.8(3) . . ?
N2 C33 C35 110.1(3) . . ?
N2 C33 C36 109.4(2) . . ?
C35 C33 C36 106.4(3) . . ?
N2 C33 C34 111.6(3) . . ?
C35 C33 C34 113.2(3) . . ?
C36 C33 C34 105.8(3) . . ?
O3 C37 C38 104.7(2) . . ?
C37 C38 C39 102.0(2) . . ?
C40 C39 C38 102.0(3) . . ?
O3 C40 C39 105.5(2) . . ?
O4 C41 C42 105.0(2) . . ?
C41 C42 C43 102.0(3) . . ?
C44 C43 C42 103.4(3) . . ?
O4 C44 C43 105.6(3) . . ?
C45 O5 C48 109.6(4) . . ?
O5 C45 C46 105.7(4) . . ?
C47 C46 C45 103.4(4) . . ?
C46 C47 C48 102.2(4) . . ?
O5 C48 C47 107.0(5) . . ?

loop_
_geom_bond_atom_site_label_1
_geom_bond_atom_site_label_2
_geom_bond_distance
_geom_bond_site_symmetry_2
_geom_bond_publ_flag
Ti1 O1 1.9281(19) . ?
Ti1 O2 1.9297(19) . ?
Ti1 N1 2.004(2) . ?
Ti1 N2 2.004(2) . ?
Ti1 O3 2.190(2) . ?
Ti1 O4 2.200(2) . ?
O1 C1 1.352(3) . ?
O2 C15 1.354(3) . ?
O3 C40 1.457(3) . ?
O3 C37 1.460(3) . ?
O4 C41 1.451(4) . ?
O4 C44 1.463(3) . ?
N1 C6 1.409(4) . ?
N1 C29 1.495(4) . ?
N2 C20 1.406(3) . ?
N2 C33 1.503(3) . ?
C1 C2 1.404(4) . ?
C1 C6 1.423(4) . ?
C2 C3 1.406(4) . ?
C2 C7 1.532(4) . ?
C3 C4 1.388(4) . ?
C4 C5 1.396(4) . ?
C4 C11 1.542(4) . ?
C5 C6 1.399(4) . ?
C7 C9 1.535(4) . ?
C7 C8 1.537(4) . ?
C7 C10 1.539(4) . ?
C11 C13 1.530(4) . ?
C11 C12 1.531(4) . ?
C11 C14 1.536(4) . ?
C15 C16 1.405(4) . ?
C15 C20 1.417(4) . ?
C16 C17 1.402(4) . ?
C16 C21 1.540(4) . ?
C17 C18 1.396(4) . ?
C18 C19 1.386(4) . ?
C18 C25 1.539(4) . ?
C19 C20 1.401(4) . ?
C21 C24 1.531(4) . ?
C21 C22 1.538(4) . ?
C21 C23 1.539(4) . ?
C25 C27 1.463(6) . ?
C25 C26 1.476(6) . ?
C25 C28 1.573(6) . ?
C29 C32 1.534(4) . ?
C29 C31 1.540(4) . ?
C29 C30 1.544(4) . ?
C33 C35 1.533(5) . ?
C33 C36 1.535(4) . ?
C33 C34 1.541(5) . ?
C37 C38 1.511(4) . ?
C38 C39 1.524(5) . ?
C39 C40 1.515(4) . ?
C41 C42 1.517(4) . ?
C42 C43 1.521(5) . ?
C43 C44 1.503(5) . ?
O5 C45 1.414(6) . ?
O5 C48 1.418(7) . ?
C45 C46 1.501(6) . ?
C46 C47 1.481(7) . ?
C47 C48 1.513(8) . ?

loop_
_geom_torsion_atom_site_label_1
_geom_torsion_atom_site_label_2
_geom_torsion_atom_site_label_3
_geom_torsion_atom_site_label_4
_geom_torsion
_geom_torsion_site_symmetry_1
_geom_torsion_site_symmetry_2
_geom_torsion_site_symmetry_3
_geom_torsion_site_symmetry_4
_geom_torsion_publ_flag
O2 Ti1 O1 C1 130.5(3) . . . . ?
N1 Ti1 O1 C1 -4.44(18) . . . . ?
N2 Ti1 O1 C1 -101.70(19) . . . . ?
O3 Ti1 O1 C1 86.57(18) . . . . ?
O4 Ti1 O1 C1 170.16(19) . . . . ?
O1 Ti1 O2 C15 126.9(3) . . . . ?
N1 Ti1 O2 C15 -102.04(19) . . . . ?
N2 Ti1 O2 C15 -4.89(19) . . . . ?
O3 Ti1 O2 C15 171.7(2) . . . . ?
O4 Ti1 O2 C15 87.86(19) . . . . ?
O1 Ti1 O3 C40 137.1(2) . . . . ?
O2 Ti1 O3 C40 -30.3(2) . . . . ?
N1 Ti1 O3 C40 -142.9(2) . . . . ?
N2 Ti1 O3 C40 -20.6(4) . . . . ?
O4 Ti1 O3 C40 57.1(2) . . . . ?
O1 Ti1 O3 C37 -40.6(2) . . . . ?
O2 Ti1 O3 C37 152.0(2) . . . . ?
N1 Ti1 O3 C37 39.3(2) . . . . ?
N2 Ti1 O3 C37 161.7(3) . . . . ?
O4 Ti1 O3 C37 -120.7(2) . . . . ?
O1 Ti1 O4 C41 -36.0(2) . . . . ?
O2 Ti1 O4 C41 132.6(2) . . . . ?
N1 Ti1 O4 C41 -21.0(4) . . . . ?
N2 Ti1 O4 C41 -147.6(2) . . . . ?
O3 Ti1 O4 C41 52.5(2) . . . . ?
O1 Ti1 O4 C44 151.5(2) . . . . ?
O2 Ti1 O4 C44 -39.9(2) . . . . ?
N1 Ti1 O4 C44 166.5(3) . . . . ?
N2 Ti1 O4 C44 39.9(2) . . . . ?
O3 Ti1 O4 C44 -120.0(2) . . . . ?
O1 Ti1 N1 C6 6.16(18) . . . . ?
O2 Ti1 N1 C6 -160.15(17) . . . . ?
N2 Ti1 N1 C6 116.53(19) . . . . ?
O3 Ti1 N1 C6 -81.10(19) . . . . ?
O4 Ti1 N1 C6 -8.9(4) . . . . ?
O1 Ti1 N1 C29 -177.4(2) . . . . ?
O2 Ti1 N1 C29 16.3(3) . . . . ?
N2 Ti1 N1 C29 -67.0(2) . . . . ?
O3 Ti1 N1 C29 95.3(2) . . . . ?
O4 Ti1 N1 C29 167.5(2) . . . . ?
O1 Ti1 N2 C20 -159.44(18) . . . . ?
O2 Ti1 N2 C20 6.18(19) . . . . ?
N1 Ti1 N2 C20 117.3(2) . . . . ?
O3 Ti1 N2 C20 -3.5(4) . . . . ?
O4 Ti1 N2 C20 -79.6(2) . . . . ?
O1 Ti1 N2 C33 19.2(3) . . . . ?
O2 Ti1 N2 C33 -175.1(3) . . . . ?
N1 Ti1 N2 C33 -64.0(3) . . . . ?
O3 Ti1 N2 C33 175.2(2) . . . . ?
O4 Ti1 N2 C33 99.1(3) . . . . ?
Ti1 O1 C1 C2 -177.0(2) . . . . ?
Ti1 O1 C1 C6 1.8(3) . . . . ?
O1 C1 C2 C3 177.5(2) . . . . ?
C6 C1 C2 C3 -1.3(4) . . . . ?
O1 C1 C2 C7 -1.3(4) . . . . ?
C6 C1 C2 C7 179.9(2) . . . . ?
C1 C2 C3 C4 -1.0(4) . . . . ?
C7 C2 C3 C4 177.9(3) . . . . ?
C2 C3 C4 C5 1.6(4) . . . . ?
C2 C3 C4 C11 -178.2(3) . . . . ?
C3 C4 C5 C6 0.0(4) . . . . ?
C11 C4 C5 C6 179.8(3) . . . . ?
C4 C5 C6 N1 178.4(3) . . . . ?
C4 C5 C6 C1 -2.1(4) . . . . ?
C29 N1 C6 C5 -4.2(4) . . . . ?
Ti1 N1 C6 C5 172.6(2) . . . . ?
C29 N1 C6 C1 176.3(2) . . . . ?
Ti1 N1 C6 C1 -6.9(3) . . . . ?
O1 C1 C6 C5 -176.1(2) . . . . ?
C2 C1 C6 C5 2.7(4) . . . . ?
O1 C1 C6 N1 3.5(3) . . . . ?
C2 C1 C6 N1 -177.7(2) . . . . ?
C1 C2 C7 C9 65.1(3) . . . . ?
C3 C2 C7 C9 -113.7(3) . . . . ?
C1 C2 C7 C8 -175.6(3) . . . . ?
C3 C2 C7 C8 5.6(4) . . . . ?
C1 C2 C7 C10 -55.8(3) . . . . ?
C3 C2 C7 C10 125.5(3) . . . . ?
C3 C4 C11 C13 -2.1(4) . . . . ?
C5 C4 C11 C13 178.1(3) . . . . ?
C3 C4 C11 C12 -122.9(3) . . . . ?
C5 C4 C11 C12 57.4(4) . . . . ?
C3 C4 C11 C14 118.3(3) . . . . ?
C5 C4 C11 C14 -61.5(4) . . . . ?
Ti1 O2 C15 C16 -176.4(2) . . . . ?
Ti1 O2 C15 C20 2.6(3) . . . . ?
O2 C15 C16 C17 177.7(3) . . . . ?
C20 C15 C16 C17 -1.3(4) . . . . ?
O2 C15 C16 C21 -1.2(4) . . . . ?
C20 C15 C16 C21 179.8(3) . . . . ?
C15 C16 C17 C18 -0.2(4) . . . . ?
C21 C16 C17 C18 178.7(3) . . . . ?
C16 C17 C18 C19 0.9(4) . . . . ?
C16 C17 C18 C25 -179.2(3) . . . . ?
C17 C18 C19 C20 -0.1(4) . . . . ?
C25 C18 C19 C20 -180.0(3) . . . . ?
C18 C19 C20 N2 179.0(3) . . . . ?
C18 C19 C20 C15 -1.3(4) . . . . ?
C33 N2 C20 C19 -5.7(4) . . . . ?
Ti1 N2 C20 C19 173.2(3) . . . . ?
C33 N2 C20 C15 174.6(3) . . . . ?
Ti1 N2 C20 C15 -6.6(3) . . . . ?
O2 C15 C20 C19 -177.0(2) . . . . ?
C16 C15 C20 C19 2.0(4) . . . . ?
O2 C15 C20 N2 2.7(4) . . . . ?
C16 C15 C20 N2 -178.2(3) . . . . ?
C17 C16 C21 C24 -114.0(3) . . . . ?
C15 C16 C21 C24 64.9(3) . . . . ?
C17 C16 C21 C22 5.1(4) . . . . ?
C15 C16 C21 C22 -176.0(3) . . . . ?
C17 C16 C21 C23 124.5(3) . . . . ?
C15 C16 C21 C23 -56.6(3) . . . . ?
C19 C18 C25 C27 -125.9(5) . . . . ?
C17 C18 C25 C27 54.2(5) . . . . ?
C19 C18 C25 C26 6.7(6) . . . . ?
C17 C18 C25 C26 -173.2(5) . . . . ?
C19 C18 C25 C28 118.2(4) . . . . ?
C17 C18 C25 C28 -61.6(4) . . . . ?
C6 N1 C29 C32 -174.3(2) . . . . ?
Ti1 N1 C29 C32 9.4(3) . . . . ?
C6 N1 C29 C31 69.2(3) . . . . ?
Ti1 N1 C29 C31 -107.1(3) . . . . ?
C6 N1 C29 C30 -56.6(3) . . . . ?
Ti1 N1 C29 C30 127.1(2) . . . . ?
C20 N2 C33 C35 69.2(3) . . . . ?
Ti1 N2 C33 C35 -109.4(3) . . . . ?
C20 N2 C33 C36 -174.2(3) . . . . ?
Ti1 N2 C33 C36 7.2(4) . . . . ?
C20 N2 C33 C34 -57.4(3) . . . . ?
Ti1 N2 C33 C34 123.9(3) . . . . ?
C40 O3 C37 C38 16.2(3) . . . . ?
Ti1 O3 C37 C38 -165.7(2) . . . . ?
O3 C37 C38 C39 -35.0(3) . . . . ?
C37 C38 C39 C40 40.2(3) . . . . ?
C37 O3 C40 C39 9.6(3) . . . . ?
Ti1 O3 C40 C39 -168.45(19) . . . . ?
C38 C39 C40 O3 -31.0(3) . . . . ?
C44 O4 C41 C42 17.1(3) . . . . ?
Ti1 O4 C41 C42 -156.4(2) . . . . ?
O4 C41 C42 C43 -33.7(3) . . . . ?
C41 C42 C43 C44 37.6(4) . . . . ?
C41 O4 C44 C43 7.0(4) . . . . ?
Ti1 O4 C44 C43 -179.5(2) . . . . ?
C42 C43 C44 O4 -28.0(4) . . . . ?
C48 O5 C45 C46 -15.9(6) . . . . ?
O5 C45 C46 C47 31.7(6) . . . . ?
C45 C46 C47 C48 -34.0(6) . . . . ?
C45 O5 C48 C47 -6.0(7) . . . . ?
C46 C47 C48 O5 25.4(6) . . . . ?
